data_4002610
loop_
_publ_author_name
'Ishizawa, Nobuo'
'Asaka, Toru'
'Kudo, Tatsunari'
'Fukuda, Koichiro'
'Yasuhara, Akira'
'Abe, Nobuyuki'
'Arima, Taka-hisa'

_publ_section_title
;
 Structural Evolution of GdBaCo2O5+\d(\d = 7/18) at Elevated Temperatures
;
_journal_name_full 'Chemistry of Materials'
_journal_page_first 141114094038007
_journal_paper_doi 10.1021/cm503132e
_journal_year 2014
_chemical_formula_sum 'Ba Co2 Gd O5.19'
_chemical_formula_weight 495.5
_chemical_name_systematic ' ?'
_space_group_IT_number 123
_symmetry_cell_setting tetragonal
_symmetry_Int_Tables_number 123
_symmetry_space_group_name_Hall '-P 4 2'
_symmetry_space_group_name_H-M 'P 4/m m m'
_cell_angle_alpha 90
_cell_angle_beta 90
_cell_angle_gamma 90
_cell_formula_units_Z 1
_cell_length_a 3.9104(4)
_cell_length_b 3.9104(4)
_cell_length_c 7.6039(16)
_cell_measurement_temperature 663
_cell_volume 116.27(3)
_diffrn_ambient_temperature 663
_diffrn_measured_fraction_theta_full 0.96
_diffrn_measured_fraction_theta_max 0.96
_diffrn_measurement_device 'four-cycle diffractometer'
_diffrn_measurement_device_type 'Bruker CCD'
_diffrn_radiation_monochromator graphite
_diffrn_radiation_probe x-ray
_diffrn_radiation_source 'X-ray tube'
_diffrn_radiation_type 'Mo K\a'
_diffrn_radiation_wavelength 0.71073
_diffrn_reflns_av_R_equivalents 0.0229
_diffrn_reflns_av_sigmaI/netI 0.0213
_diffrn_reflns_limit_h_max 5
_diffrn_reflns_limit_h_min -4
_diffrn_reflns_limit_k_max 5
_diffrn_reflns_limit_k_min -5
_diffrn_reflns_limit_l_max 3
_diffrn_reflns_limit_l_min -10
_diffrn_reflns_number 627
_diffrn_reflns_theta_full 29.98
_diffrn_reflns_theta_max 29.98
_diffrn_reflns_theta_min 5.87
_exptl_absorpt_coefficient_mu 29.361
_exptl_absorpt_correction_T_max 0.1240
_exptl_absorpt_correction_T_min 0.0681
_exptl_absorpt_correction_type multi-scan
_exptl_absorpt_process_details '(SADABS; Sheldrick, 1996)'
_exptl_crystal_density_diffrn 7.0763
_exptl_crystal_description 'triangular pyramidal'
_exptl_crystal_F_000 216
_exptl_crystal_size_max 0.1
_exptl_crystal_size_mid 0.1
_exptl_crystal_size_min 0.075
_refine_diff_density_max 1.10
_refine_diff_density_min -0.59
_refine_ls_extinction_coef 600(30)
_refine_ls_extinction_method 'B-C type 1 Gaussian isotropic (Becker & Coppens, 1974)'
_refine_ls_goodness_of_fit_gt 1.64
_refine_ls_goodness_of_fit_ref 1.55
_refine_ls_number_constraints 0
_refine_ls_number_parameters 16
_refine_ls_number_reflns 132
_refine_ls_number_restraints 0
_refine_ls_R_factor_all 0.0227
_refine_ls_R_factor_gt 0.0212
_refine_ls_shift/su_max 0.0247
_refine_ls_shift/su_mean 0.0030
_refine_ls_structure_factor_coef F
_refine_ls_weighting_details w=1/(\s^2^(F)+0.0001F^2^)
_refine_ls_weighting_scheme sigma
_refine_ls_wR_factor_gt 0.0257
_refine_ls_wR_factor_ref 0.0261
_reflns_number_gt 116
_reflns_number_total 132
_reflns_threshold_expression I>3\s(I)
_cod_data_source_file cm503132e_si_002.cif
_cod_data_source_block c380
_cod_depositor_comments
;
The following automatic conversions were performed:

'_diffrn_radiation_probe' value 'X-ray' changed to 'x-ray' according
to /home/saulius/struct/CIF-dictionaries/IUCr/cif_core.dic dictionary
named 'cif_core.dic' version 2.4.5 from 2014-11-21.

Automatic conversion script
Id: cif_fix_values 3866 2015-08-17 15:13:47Z robertas 
;
_cod_original_sg_symbol_Hall '-P 4;-2'
_cod_original_formula_sum 'Ba1 Co2 Gd1 O5.19'
_cod_database_code 4002610

loop_
_space_group_symop_id
_space_group_symop_operation_xyz
1 x,y,z
2 -x,-y,z
3 -y,x,z
4 y,-x,z
5 -x,y,-z
6 x,-y,-z
7 y,x,-z
8 -y,-x,-z
9 -x,-y,-z
10 x,y,-z
11 y,-x,-z
12 -y,x,-z
13 x,-y,z
14 -x,y,z
15 -y,-x,z
16 y,x,z

loop_
_atom_site_label
_atom_site_type_symbol
_atom_site_fract_x
_atom_site_fract_y
_atom_site_fract_z
_atom_site_adp_type
_atom_site_U_iso_or_equiv
_atom_site_site_symmetry_multiplicity
_atom_site_occupancy
_atom_site_calc_flag
Gd1 Gd 0 0 0.5 Uani 0.0230(2) 1 1 d
Ba1 Ba 0 0 0 Uani 0.0205(2) 1 1 d
Co1 Co 0.5 0.5 0.25494(9) Uani 0.0166(3) 2 1 d
O1 O 0.5 0.5 0 Uani 0.0244(15) 1 1 d
O2 O 0.5 0 0.3025(6) Uani 0.0283(12) 4 1 d
O3 O 0.5 0.5 0.5 Uiso 0.024(8) 1 0.19 d

loop_
_atom_site_aniso_label
_atom_site_aniso_type_symbol
_atom_site_aniso_U_11
_atom_site_aniso_U_22
_atom_site_aniso_U_33
_atom_site_aniso_U_12
_atom_site_aniso_U_13
_atom_site_aniso_U_23
Gd1 Gd 0.0262(3) 0.0262(3) 0.0166(4) 0 0 0
Ba1 Ba 0.0195(3) 0.0195(3) 0.0225(5) 0 0 0
Co1 Co 0.0167(4) 0.0167(4) 0.0164(8) 0 0 0
O1 O 0.029(2) 0.029(2) 0.015(3) 0 0 0
O2 O 0.028(2) 0.0215(18) 0.036(2) 0 0 0

loop_
_atom_type_symbol
_atom_type_scat_dispersion_real
_atom_type_scat_dispersion_imag
_atom_type_scat_source
Ba -0.3244 2.2819 'International Tables Vol C tables 4.2.6.8 and 6.1.1.1'
Co 0.3494 0.9721 'International Tables Vol C tables 4.2.6.8 and 6.1.1.1'
Gd -0.1653 3.9035 'International Tables Vol C tables 4.2.6.8 and 6.1.1.1'
O 0.0106 0.0060 'International Tables Vol C tables 4.2.6.8 and 6.1.1.1'

loop_
_geom_angle_atom_site_label_1
_geom_angle_atom_site_label_2
_geom_angle_atom_site_label_3
_geom_angle_site_symmetry_1
_geom_angle_site_symmetry_3
_geom_angle
O2 Gd1 O2 1_455 . 104.94(13)
O2 Gd1 O2 1_455 3_545 68.22(7)
O2 Gd1 O2 1_455 3_555 68.22(7)
O2 Gd1 O2 1_455 5_556 75.06(13)
O2 Gd1 O2 1_455 5_656 180.0(5)
O2 Gd1 O2 1_455 7_546 111.78(7)
O2 Gd1 O2 1_455 7_556 111.78(7)
O2 Gd1 O3 1_455 1_445 55.89(5)
O2 Gd1 O3 1_455 1_455 55.89(5)
O2 Gd1 O3 1_455 1_545 124.11(5)
O2 Gd1 O3 1_455 . 124.11(5)
O2 Gd1 O2 . 3_545 68.22(7)
O2 Gd1 O2 . 3_555 68.22(7)
O2 Gd1 O2 . 5_556 180.0(5)
O2 Gd1 O2 . 5_656 75.06(13)
O2 Gd1 O2 . 7_546 111.78(7)
O2 Gd1 O2 . 7_556 111.78(7)
O2 Gd1 O3 . 1_445 124.11(5)
O2 Gd1 O3 . 1_455 124.11(5)
O2 Gd1 O3 . 1_545 55.89(5)
O2 Gd1 O3 . . 55.89(5)
O2 Gd1 O2 3_545 3_555 104.94(13)
O2 Gd1 O2 3_545 5_556 111.78(7)
O2 Gd1 O2 3_545 5_656 111.78(7)
O2 Gd1 O2 3_545 7_546 75.06(13)
O2 Gd1 O2 3_545 7_556 180.0(5)
O2 Gd1 O3 3_545 1_445 55.89(5)
O2 Gd1 O3 3_545 1_455 124.11(5)
O2 Gd1 O3 3_545 1_545 55.89(5)
O2 Gd1 O3 3_545 . 124.11(5)
O2 Gd1 O2 3_555 5_556 111.78(7)
O2 Gd1 O2 3_555 5_656 111.78(7)
O2 Gd1 O2 3_555 7_546 180.0(5)
O2 Gd1 O2 3_555 7_556 75.06(13)
O2 Gd1 O3 3_555 1_445 124.11(5)
O2 Gd1 O3 3_555 1_455 55.89(5)
O2 Gd1 O3 3_555 1_545 124.11(5)
O2 Gd1 O3 3_555 . 55.89(5)
O2 Gd1 O2 5_556 5_656 104.94(13)
O2 Gd1 O2 5_556 7_546 68.22(7)
O2 Gd1 O2 5_556 7_556 68.22(7)
O2 Gd1 O3 5_556 1_445 55.89(5)
O2 Gd1 O3 5_556 1_455 55.89(5)
O2 Gd1 O3 5_556 1_545 124.11(5)
O2 Gd1 O3 5_556 . 124.11(5)
O2 Gd1 O2 5_656 7_546 68.22(7)
O2 Gd1 O2 5_656 7_556 68.22(7)
O2 Gd1 O3 5_656 1_445 124.11(5)
O2 Gd1 O3 5_656 1_455 124.11(5)
O2 Gd1 O3 5_656 1_545 55.89(5)
O2 Gd1 O3 5_656 . 55.89(5)
O2 Gd1 O2 7_546 7_556 104.94(13)
O2 Gd1 O3 7_546 1_445 55.89(5)
O2 Gd1 O3 7_546 1_455 124.11(5)
O2 Gd1 O3 7_546 1_545 55.89(5)
O2 Gd1 O3 7_546 . 124.11(5)
O2 Gd1 O3 7_556 1_445 124.11(5)
O2 Gd1 O3 7_556 1_455 55.89(5)
O2 Gd1 O3 7_556 1_545 124.11(5)
O2 Gd1 O3 7_556 . 55.89(5)
O3 Gd1 O3 1_445 1_455 90.000(8)
O3 Gd1 O3 1_445 1_545 90.000(8)
O3 Gd1 O3 1_445 . 180.0(5)
O3 Gd1 O3 1_455 1_545 180.0(5)
O3 Gd1 O3 1_455 . 90.000(8)
O3 Gd1 O3 1_545 . 90.000(8)
O1 Ba1 O1 1_445 1_455 90.000(8)
O1 Ba1 O1 1_445 1_545 90.000(8)
O1 Ba1 O1 1_445 . 180.0(5)
O1 Ba1 O2 1_445 1_455 62.74(4)
O1 Ba1 O2 1_445 . 117.26(4)
O1 Ba1 O2 1_445 3_545 62.74(4)
O1 Ba1 O2 1_445 3_555 117.26(4)
O1 Ba1 O2 1_445 5_555 62.74(4)
O1 Ba1 O2 1_445 5_655 117.26(4)
O1 Ba1 O2 1_445 7_545 62.74(4)
O1 Ba1 O2 1_445 7_555 117.26(4)
O1 Ba1 O1 1_455 1_545 180.0(5)
O1 Ba1 O1 1_455 . 90.000(8)
O1 Ba1 O2 1_455 1_455 62.74(4)
O1 Ba1 O2 1_455 . 117.26(4)
O1 Ba1 O2 1_455 3_545 117.26(4)
O1 Ba1 O2 1_455 3_555 62.74(4)
O1 Ba1 O2 1_455 5_555 62.74(4)
O1 Ba1 O2 1_455 5_655 117.26(4)
O1 Ba1 O2 1_455 7_545 117.26(4)
O1 Ba1 O2 1_455 7_555 62.74(4)
O1 Ba1 O1 1_545 . 90.000(8)
O1 Ba1 O2 1_545 1_455 117.26(4)
O1 Ba1 O2 1_545 . 62.74(4)
O1 Ba1 O2 1_545 3_545 62.74(4)
O1 Ba1 O2 1_545 3_555 117.26(4)
O1 Ba1 O2 1_545 5_555 117.26(4)
O1 Ba1 O2 1_545 5_655 62.74(4)
O1 Ba1 O2 1_545 7_545 62.74(4)
O1 Ba1 O2 1_545 7_555 117.26(4)
O1 Ba1 O2 . 1_455 117.26(4)
O1 Ba1 O2 . . 62.74(4)
O1 Ba1 O2 . 3_545 117.26(4)
O1 Ba1 O2 . 3_555 62.74(4)
O1 Ba1 O2 . 5_555 117.26(4)
O1 Ba1 O2 . 5_655 62.74(4)
O1 Ba1 O2 . 7_545 117.26(4)
O1 Ba1 O2 . 7_555 62.74(4)
O2 Ba1 O2 1_455 . 80.73(8)
O2 Ba1 O2 1_455 3_545 54.51(5)
O2 Ba1 O2 1_455 3_555 54.51(5)
O2 Ba1 O2 1_455 5_555 99.27(8)
O2 Ba1 O2 1_455 5_655 180.0(5)
O2 Ba1 O2 1_455 7_545 125.49(5)
O2 Ba1 O2 1_455 7_555 125.49(5)
O2 Ba1 O2 . 3_545 54.51(5)
O2 Ba1 O2 . 3_555 54.51(5)
O2 Ba1 O2 . 5_555 180.0(5)
O2 Ba1 O2 . 5_655 99.27(8)
O2 Ba1 O2 . 7_545 125.49(5)
O2 Ba1 O2 . 7_555 125.49(5)
O2 Ba1 O2 3_545 3_555 80.73(8)
O2 Ba1 O2 3_545 5_555 125.49(5)
O2 Ba1 O2 3_545 5_655 125.49(5)
O2 Ba1 O2 3_545 7_545 99.27(8)
O2 Ba1 O2 3_545 7_555 180.0(5)
O2 Ba1 O2 3_555 5_555 125.49(5)
O2 Ba1 O2 3_555 5_655 125.49(5)
O2 Ba1 O2 3_555 7_545 180.0(5)
O2 Ba1 O2 3_555 7_555 99.27(8)
O2 Ba1 O2 5_555 5_655 80.73(8)
O2 Ba1 O2 5_555 7_545 54.51(5)
O2 Ba1 O2 5_555 7_555 54.51(5)
O2 Ba1 O2 5_655 7_545 54.51(5)
O2 Ba1 O2 5_655 7_555 54.51(5)
O2 Ba1 O2 7_545 7_555 80.73(8)
O1 Co1 O2 . . 100.48(14)
O1 Co1 O2 . 1_565 100.48(14)
O1 Co1 O2 . 3_555 100.48(14)
O1 Co1 O2 . 3_655 100.48(14)
O1 Co1 O3 . . 180.0(5)
O2 Co1 O2 . 1_565 159.0(2)
O2 Co1 O2 . 3_555 88.11(4)
O2 Co1 O2 . 3_655 88.11(4)
O2 Co1 O3 . . 79.52(14)
O2 Co1 O2 1_565 3_555 88.11(4)
O2 Co1 O2 1_565 3_655 88.11(4)
O2 Co1 O3 1_565 . 79.52(14)
O2 Co1 O2 3_555 3_655 159.0(2)
O2 Co1 O3 3_555 . 79.52(14)
O2 Co1 O3 3_655 . 79.52(14)

loop_
_geom_bond_atom_site_label_1
_geom_bond_atom_site_label_2
_geom_bond_site_symmetry_2
_geom_bond_distance
Gd1 O2 1_455 2.465(3)
Gd1 O2 . 2.465(3)
Gd1 O2 3_545 2.465(3)
Gd1 O2 3_555 2.465(3)
Gd1 O2 5_556 2.465(3)
Gd1 O2 5_656 2.465(3)
Gd1 O2 7_546 2.465(3)
Gd1 O2 7_556 2.465(3)
Gd1 O3 1_445 2.7651(4)
Gd1 O3 1_455 2.7651(4)
Gd1 O3 1_545 2.7651(4)
Gd1 O3 . 2.7651(4)
Ba1 O1 1_445 2.7651(4)
Ba1 O1 1_455 2.7651(4)
Ba1 O1 1_545 2.7651(4)
Ba1 O1 . 2.7651(4)
Ba1 O2 1_455 3.019(4)
Ba1 O2 . 3.019(4)
Ba1 O2 3_545 3.019(4)
Ba1 O2 3_555 3.019(4)
Ba1 O2 5_555 3.019(4)
Ba1 O2 5_655 3.019(4)
Ba1 O2 7_545 3.019(4)
Ba1 O2 7_555 3.019(4)
Co1 O1 . 1.9385(11)
Co1 O2 . 1.9883(10)
Co1 O2 1_565 1.9883(10)
Co1 O2 3_555 1.9883(10)
Co1 O2 3_655 1.9883(10)
Co1 O3 . 1.8634(11)
